data_7207520
loop_
_publ_author_name
'Saines, Paul J.'
'Barton, Phillip T.'
'Jain, Prashant'
'Cheetham, Anthony K.'

_publ_section_title
;
 Structures and magnetic properties of Mn and Co inorganic--organic
 frameworks with mixed linear dicarboxylate ligands
;
_journal_issue 8
_journal_name_full CrystEngComm
_journal_page_first 2711
_journal_paper_doi 10.1039/c2ce05947a
_journal_volume 14
_journal_year 2012
_chemical_compound_source 'synthesis as described'
_chemical_formula_moiety 'C6 H8 Co1 O4'
_chemical_formula_sum 'C6 H8 Co O4'
_chemical_formula_weight 203.05
_chemical_name_systematic
;
?
;
_space_group_IT_number 13
_symmetry_cell_setting monoclinic
_symmetry_Int_Tables_number 13
_symmetry_space_group_name_Hall '-P 2yc'
_symmetry_space_group_name_H-M 'P 1 2/c 1'
_atom_sites_solution_hydrogens geom
_atom_sites_solution_primary direct
_atom_sites_solution_secondary difmap
_audit_creation_date 2011-03-22T09:48:02-00:00
_audit_creation_method 'WinGX routine CIF_UPDATE'
_cell_angle_alpha 90
_cell_angle_beta 90.191(4)
_cell_angle_gamma 90
_cell_formula_units_Z 4
_cell_length_a 16.1859(7)
_cell_length_b 4.8014(2)
_cell_length_c 9.2596(4)
_cell_measurement_reflns_used 1758
_cell_measurement_temperature 295(2)
_cell_measurement_theta_max 29.0062
_cell_measurement_theta_min 3.331
_cell_measurement_wavelength 0.71073
_cell_volume 719.61(5)
_computing_cell_refinement 'CrysAlisPro, Oxford Diffraction, 2010'
_computing_data_collection 'CrysAlisPro, Oxford Diffraction, 2010'
_computing_data_reduction 'CrysAlisPro, Oxford Diffraction, 2010'
_computing_molecular_graphics 'Diamond (Brandenburg 1997)'
_computing_publication_material 'WinGX publication routines (Farrugia, 1999)'
_computing_structure_refinement 'SHELXL-97 (Sheldrick, 2008)'
_computing_structure_solution 'SHELXS-97 (Sheldrick, 2008)'
_diffrn_ambient_temperature 295(2)
_diffrn_detector_area_resol_mean 16.1183
_diffrn_measured_fraction_theta_full 0.994
_diffrn_measured_fraction_theta_max 0.854
_diffrn_measurement_device_type 'Xcalibur, Eos, Gemini ultra'
_diffrn_measurement_method '\w scans'
_diffrn_radiation_monochromator graphite
_diffrn_radiation_probe x-ray
_diffrn_radiation_source 'Enhance (Mo) X-ray Source'
_diffrn_radiation_type MoK\a
_diffrn_radiation_wavelength 0.71073
_diffrn_reflns_av_R_equivalents 0.0497
_diffrn_reflns_av_unetI/netI 0.0642
_diffrn_reflns_limit_h_max 22
_diffrn_reflns_limit_h_min -20
_diffrn_reflns_limit_k_max 6
_diffrn_reflns_limit_k_min -3
_diffrn_reflns_limit_l_max 11
_diffrn_reflns_limit_l_min -12
_diffrn_reflns_number 3312
_diffrn_reflns_theta_full 26.34
_diffrn_reflns_theta_max 29.07
_diffrn_reflns_theta_min 3.78
_exptl_absorpt_coefficient_mu 2.341
_exptl_absorpt_correction_T_max 0.929
_exptl_absorpt_correction_T_min 0.738
_exptl_absorpt_correction_type analytical
_exptl_absorpt_process_details
;
CrysAlisPro, Oxford Diffraction Ltd.,
Version 1.171.34.41a (release 15-10-2010 CrysAlis171 .NET)
(compiled Oct 15 2010,13:39:29)
Analytical numeric absorption correction using a multifaceted crystal
model based on expressions derived by R.C. Clark & J.S. Reid.
(Clark, R. C. & Reid, J. S. (1995). Acta Cryst. A51, 887-897)
;
_exptl_crystal_colour 'dark purple'
_exptl_crystal_density_diffrn 1.874
_exptl_crystal_density_method 'not measured'
_exptl_crystal_description sheet
_exptl_crystal_F_000 412
_exptl_crystal_size_max 0.1641
_exptl_crystal_size_mid 0.13
_exptl_crystal_size_min 0.0323
_refine_diff_density_max 1.467
_refine_diff_density_min -0.788
_refine_diff_density_rms 0.19
_refine_ls_extinction_method none
_refine_ls_goodness_of_fit_ref 1.185
_refine_ls_hydrogen_treatment constr
_refine_ls_matrix_type full
_refine_ls_number_parameters 100
_refine_ls_number_reflns 1660
_refine_ls_number_restraints 0
_refine_ls_restrained_S_all 1.185
_refine_ls_R_factor_all 0.0939
_refine_ls_R_factor_gt 0.083
_refine_ls_shift/su_max 0.002
_refine_ls_shift/su_mean 0
_refine_ls_structure_factor_coef Fsqd
_refine_ls_weighting_details 'calc w=1/[\s^2^(Fo^2^)+(0.0928P)^2^+6.8749P] where P=(Fo^2^+2Fc^2^)/3'
_refine_ls_weighting_scheme calc
_refine_ls_wR_factor_gt 0.2275
_refine_ls_wR_factor_ref 0.2361
_reflns_number_gt 1419
_reflns_number_total 1660
_reflns_threshold_expression >2sigma(I)
_cod_data_source_file c2ce05947a.txt
_cod_data_source_block 2a
_cod_original_cell_volume 719.60(6)
_cod_database_code 7207520

loop_
_symmetry_equiv_pos_as_xyz
'x, y, z'
'-x, y, -z+1/2'
'-x, -y, -z'
'x, -y, z-1/2'

loop_
_atom_site_label
_atom_site_type_symbol
_atom_site_fract_x
_atom_site_fract_y
_atom_site_fract_z
_atom_site_U_iso_or_equiv
_atom_site_adp_type
_atom_site_occupancy
_atom_site_symmetry_multiplicity
_atom_site_calc_flag
_atom_site_refinement_flags
Co1 Co 0.24878(6) 0.0359(2) 0.77864(11) 0.0237(4) Uani 1 1 d .
O3 O 0.2191(4) 0.4293(13) 0.7620(8) 0.0407(15) Uani 1 1 d .
O1 O 0.2773(5) 0.0111(14) 0.9851(7) 0.0419(15) Uani 1 1 d .
C6 C 0.1584(5) 0.5581(17) 0.7054(10) 0.0335(18) Uani 1 1 d .
C4 C 0.0317(5) 0.5827(16) 0.5426(9) 0.0287(16) Uani 1 1 d .
H4A H 0.0597 0.7095 0.4776 0.034 Uiso 1 1 calc R
H4B H 0.0032 0.6939 0.6144 0.034 Uiso 1 1 calc R
C3 C 0.4690(5) 0.4250(18) 1.0469(8) 0.0307(17) Uani 1 1 d .
H3A H 0.4974 0.2818 1.1018 0.037 Uiso 1 1 calc R
H3B H 0.4457 0.5565 1.1151 0.037 Uiso 1 1 calc R
C1 C 0.3403(5) 0.1237(19) 1.0470(9) 0.0327(17) Uani 1 1 d .
C2 C 0.3996(6) 0.292(2) 0.9618(9) 0.038(2) Uani 1 1 d .
H2A H 0.3692 0.4384 0.9127 0.045 Uiso 1 1 calc R
H2B H 0.4236 0.1737 0.8883 0.045 Uiso 1 1 calc R
C5 C 0.0952(6) 0.4045(18) 0.6174(10) 0.038(2) Uani 1 1 d .
H5A H 0.0666 0.275 0.6803 0.046 Uiso 1 1 calc R
H5B H 0.1238 0.2956 0.5449 0.046 Uiso 1 1 calc R
O2 O 0.3477(4) 0.1100(15) 1.1840(6) 0.0378(14) Uani 1 1 d .
O4 O 0.1503(4) 0.8192(13) 0.7215(7) 0.0373(14) Uani 1 1 d .

loop_
_atom_site_aniso_label
_atom_site_aniso_U_11
_atom_site_aniso_U_22
_atom_site_aniso_U_33
_atom_site_aniso_U_23
_atom_site_aniso_U_13
_atom_site_aniso_U_12
Co1 0.0222(5) 0.0227(6) 0.0263(6) -0.0032(4) -0.0052(4) 0.0015(4)
O3 0.033(3) 0.030(3) 0.059(4) -0.006(3) -0.022(3) 0.007(3)
O1 0.048(4) 0.045(4) 0.033(3) 0.001(3) -0.009(3) -0.008(3)
C6 0.032(4) 0.029(4) 0.040(4) 0.000(3) -0.013(3) -0.001(3)
C4 0.027(4) 0.023(4) 0.035(4) -0.002(3) -0.015(3) -0.002(3)
C3 0.036(4) 0.034(4) 0.022(3) 0.000(3) 0.001(3) -0.006(4)
C1 0.036(4) 0.032(4) 0.030(4) -0.002(3) -0.008(3) -0.002(4)
C2 0.040(5) 0.044(5) 0.028(4) 0.001(4) -0.006(3) -0.010(4)
C5 0.037(5) 0.026(4) 0.051(5) -0.008(4) -0.019(4) 0.008(4)
O2 0.030(3) 0.049(4) 0.034(3) 0.015(3) -0.005(2) -0.007(3)
O4 0.026(3) 0.029(3) 0.057(4) -0.014(3) -0.015(3) 0.002(2)

loop_
_atom_type_symbol
_atom_type_description
_atom_type_scat_dispersion_real
_atom_type_scat_dispersion_imag
_atom_type_scat_source
C C 0.0033 0.0016 'International Tables Vol C Tables 4.2.6.8 and 6.1.1.4'
H H 0 0 'International Tables Vol C Tables 4.2.6.8 and 6.1.1.4'
O O 0.0106 0.006 'International Tables Vol C Tables 4.2.6.8 and 6.1.1.4'
Co Co 0.3494 0.9721 'International Tables Vol C Tables 4.2.6.8 and 6.1.1.4'

loop_
_geom_angle_atom_site_label_1
_geom_angle_atom_site_label_2
_geom_angle_atom_site_label_3
_geom_angle
_geom_angle_site_symmetry_1
_geom_angle_site_symmetry_3
O3 Co1 O2 120.8(3) . 4
O3 Co1 O1 101.0(3) . .
O2 Co1 O1 102.9(3) 4 .
O3 Co1 O4 106.9(3) . 1_545
O2 Co1 O4 110.6(3) 4 1_545
O1 Co1 O4 114.5(3) . 1_545
C6 O3 Co1 133.7(6) . .
C1 O1 Co1 126.1(6) . .
O4 C6 O3 120.8(8) . .
O4 C6 C5 118.6(7) . .
O3 C6 C5 120.6(7) . .
C5 C4 C4 113.7(8) . 3_566
C2 C3 C3 113.3(8) . 3_667
O2 C1 O1 119.5(8) . .
O2 C1 C2 119.8(7) . .
O1 C1 C2 120.4(7) . .
C1 C2 C3 115.7(7) . .
C6 C5 C4 115.7(7) . .
C1 O2 Co1 112.9(5) . 4_556
C6 O4 Co1 118.0(6) . 1_565

loop_
_geom_bond_atom_site_label_1
_geom_bond_atom_site_label_2
_geom_bond_distance
_geom_bond_site_symmetry_2
Co1 O3 1.955(6) .
Co1 O2 1.958(6) 4
Co1 O1 1.969(6) .
Co1 O4 1.974(6) 1_545
O3 C6 1.272(10) .
O1 C1 1.287(11) .
C6 O4 1.269(10) .
C6 C5 1.499(11) .
C4 C5 1.504(11) .
C4 C4 1.516(14) 3_566
C3 C2 1.511(11) .
C3 C3 1.512(15) 3_667
C1 O2 1.275(10) .
C1 C2 1.484(12) .
O2 Co1 1.958(6) 4_556
O4 Co1 1.974(6) 1_565
